data_2225639
loop_
_publ_author_name
'Jenkinson, S. F.'
'Best, D.'
'Wilson, F. X.'
'Fleet, G. W. J.'
'Watkin, D. J.'

_publ_section_title
;
 (1<i>R</i>,2<i>R</i>,3<i>S</i>,6a<i>S</i>,7<i>R</i>,8<i>R</i>,9<i>S</i>,12a<i>S</i>)-1,2,3,7,8,9-Hexahydroxyperhydrodipyrido[1,2-<i>a</i>:1',2'-<i>d</i>]pyrazine-6,12-dione
;
_journal_coeditor_code LH5005
_journal_issue 4
_journal_name_full 'Acta Crystallographica Section E'
_journal_page_first o853
_journal_paper_doi 10.1107/S1600536810009165
_journal_volume 66
_journal_year 2010
_chemical_formula_iupac 'C12 H18 N2 O8'
_chemical_formula_moiety 'C12 H18 N2 O8'
_chemical_formula_sum 'C12 H18 N2 O8'
_chemical_formula_weight 318.28
_chemical_name_systematic
;
(1<i>R</i>,2<i>R</i>,3<i>S</i>,6a<i>S</i>,7<i>R</i>,8<i>R</i>,
9<i>S</i>,12a<i>S</i>)-1,2,3,7,8,9-Hexahydroxyperhydrodipyrido[1,2-
<i>a</i>:1',2'-<i>d</i>]pyrazine-6,12-dione
;
_space_group_IT_number 19
_symmetry_cell_setting orthorhombic
_symmetry_space_group_name_Hall 'P 2ac 2ab'
_symmetry_space_group_name_H-M 'P 21 21 21'
_atom_sites_solution_hydrogens geom
_atom_sites_solution_primary direct
_cell_angle_alpha 90
_cell_angle_beta 90
_cell_angle_gamma 90
_cell_formula_units_Z 4
_cell_length_a 7.8711(2)
_cell_length_b 8.1526(2)
_cell_length_c 19.5783(5)
_cell_measurement_reflns_used 1646
_cell_measurement_temperature 150
_cell_measurement_theta_max 27
_cell_measurement_theta_min 5
_cell_volume 1256.34(5)
_computing_cell_refinement 'DENZO/SCALEPACK (Otwinowski & Minor, 1997)'
_computing_data_collection 'COLLECT (Nonius, 2001)'
_computing_data_reduction 'DENZO/SCALEPACK (Otwinowski & Minor, 1997)'
_computing_molecular_graphics 'CAMERON (Watkin <i>et al.</i>,  1996)'
_computing_publication_material 'CRYSTALS (Betteridge <i>et al.</i>,  2003)'
_computing_structure_refinement 'CRYSTALS (Betteridge <i>et al.</i>,  2003)'
_computing_structure_solution 'SIR92 (Altomare <i>et al.</i>,  1994)'
_diffrn_ambient_temperature 150
_diffrn_measured_fraction_theta_full 0.988
_diffrn_measured_fraction_theta_max 0.988
_diffrn_measurement_device 'Nonius KappaCCD'
_diffrn_measurement_device_type 'Nonius KappaCCD area-detector'
_diffrn_measurement_method \w
_diffrn_radiation_monochromator graphite
_diffrn_radiation_type 'Mo K\a'
_diffrn_radiation_wavelength 0.71073
_diffrn_reflns_av_R_equivalents 0.061
_diffrn_reflns_limit_h_max 10
_diffrn_reflns_limit_h_min -10
_diffrn_reflns_limit_k_max 10
_diffrn_reflns_limit_k_min -10
_diffrn_reflns_limit_l_max 25
_diffrn_reflns_limit_l_min -25
_diffrn_reflns_number 12748
_diffrn_reflns_theta_full 26.924
_diffrn_reflns_theta_max 27.474
_diffrn_reflns_theta_min 5.109
_diffrn_standards_number 0
_exptl_absorpt_coefficient_mu 0.143
_exptl_absorpt_correction_T_max 0.99
_exptl_absorpt_correction_T_min 0.85
_exptl_absorpt_correction_type multi-scan
_exptl_absorpt_process_details '(DENZO/SCALEPACK; Otwinowski & Minor, 1997)'
_exptl_crystal_colour colourless
_exptl_crystal_density_diffrn 1.683
_exptl_crystal_density_method 'not measured'
_exptl_crystal_description plate
_exptl_crystal_F_000 672
_exptl_crystal_size_max 0.40
_exptl_crystal_size_mid 0.10
_exptl_crystal_size_min 0.10
_refine_diff_density_max 0.35
_refine_diff_density_min -0.43
_refine_ls_extinction_method None
_refine_ls_goodness_of_fit_ref 0.9255
_refine_ls_hydrogen_treatment constr
_refine_ls_matrix_type full
_refine_ls_number_parameters 199
_refine_ls_number_reflns 1662
_refine_ls_number_restraints 0
_refine_ls_R_factor_all 0.0566
_refine_ls_R_factor_gt 0.0418
_refine_ls_shift/su_max 0.000342
_refine_ls_structure_factor_coef Fsqd
_refine_ls_weighting_details
;
Method= Modified Sheldrick
w=1/[\s^2^(F^2^) + (0.06P)^2^ + 0.76P], where P=[max(Fo^2^,0) + 2Fc^2^]/3
;
_refine_ls_weighting_scheme calc
_refine_ls_wR_factor_all 0.1012
_refine_ls_wR_factor_gt 0.0947
_refine_ls_wR_factor_ref 0.1012
_reflns_number_gt 1348
_reflns_number_total 1663
_reflns_threshold_expression I>2\s(I)
_cod_data_source_file lh5005.cif
_cod_data_source_block I
_cod_depositor_comments
;
The following automatic conversions were performed:
'_symmetry_cell_setting' value 'Orthorhombic' changed to 'orthorhombic'
according to '/home/saulius/struct/CIF-dictionaries/cif_core.dic'
dictionary named 'cif_core.dic' version 2.4.1 from 2010-06-29.

Automatic conversion script
Id: cif_fix_enum 1527 2010-12-29 10:47:43Z saulius 
;
_cod_original_sg_symbol_H-M 'P 21 21 21 '
_cod_database_code 2225639
_cod_database_fobs_code 2225639

loop_
_symmetry_equiv_pos_as_xyz
x,y,z
x+1/2,-y+1/2,-z
-x,y+1/2,-z+1/2
-x+1/2,-y,z+1/2

loop_
_atom_site_type_symbol
_atom_site_label
_atom_site_fract_x
_atom_site_fract_y
_atom_site_fract_z
_atom_site_U_iso_or_equiv
_atom_site_adp_type
_atom_site_occupancy
_atom_site_disorder_assembly
_atom_site_disorder_group
O O1 0.4593(3) 0.7922(2) 0.34949(10) 0.0245 Uani 1.0000 . .
C C2 0.5380(4) 0.6635(3) 0.34006(13) 0.0181 Uani 1.0000 . .
N N3 0.6870(3) 0.6583(3) 0.30476(12) 0.0186 Uani 1.0000 . .
C C4 0.8001(3) 0.5165(3) 0.30769(13) 0.0178 Uani 1.0000 . .
C C5 0.9227(3) 0.5430(3) 0.36900(14) 0.0187 Uani 1.0000 . .
O O6 1.0531(3) 0.4227(2) 0.36945(10) 0.0233 Uani 1.0000 . .
C C7 1.0081(4) 0.7115(3) 0.36672(14) 0.0191 Uani 1.0000 . .
O O8 1.0852(2) 0.7438(2) 0.43187(9) 0.0238 Uani 1.0000 . .
C C9 0.8851(4) 0.8502(3) 0.35308(14) 0.0196 Uani 1.0000 . .
C C10 0.7767(4) 0.8115(4) 0.29066(15) 0.0202 Uani 1.0000 . .
O O11 0.9812(3) 0.9966(2) 0.34507(10) 0.0247 Uani 1.0000 . .
C C12 0.7057(4) 0.3552(3) 0.31154(14) 0.0192 Uani 1.0000 . .
O O13 0.7761(3) 0.2272(2) 0.29231(10) 0.0234 Uani 1.0000 . .
N N14 0.5463(3) 0.3566(3) 0.33597(12) 0.0186 Uani 1.0000 . .
C C15 0.4689(3) 0.5025(3) 0.36625(13) 0.0188 Uani 1.0000 . .
C C16 0.4834(3) 0.4874(3) 0.44528(13) 0.0187 Uani 1.0000 . .
O O17 0.3887(3) 0.6143(2) 0.47677(10) 0.0240 Uani 1.0000 . .
C C18 0.4098(4) 0.3245(3) 0.46900(13) 0.0203 Uani 1.0000 . .
O O19 0.4442(3) 0.3016(3) 0.54059(9) 0.0269 Uani 1.0000 . .
C C20 0.4757(4) 0.1754(3) 0.43053(13) 0.0201 Uani 1.0000 . .
C C21 0.4581(4) 0.2045(3) 0.35390(13) 0.0199 Uani 1.0000 . .
O O22 0.3776(3) 0.0390(2) 0.45221(10) 0.0310 Uani 1.0000 . .
H H41 0.8655 0.5150 0.2656 0.0187 Uiso 1.0000 . .
H H51 0.8535 0.5336 0.4109 0.0227 Uiso 1.0000 . .
H H71 1.0974 0.7116 0.3316 0.0230 Uiso 1.0000 . .
H H91 0.8058 0.8605 0.3927 0.0225 Uiso 1.0000 . .
H H102 0.8459 0.7964 0.2509 0.0230 Uiso 1.0000 . .
H H101 0.6975 0.8990 0.2835 0.0223 Uiso 1.0000 . .
H H151 0.3443 0.5003 0.3557 0.0220 Uiso 1.0000 . .
H H161 0.6054 0.4942 0.4588 0.0216 Uiso 1.0000 . .
H H181 0.2825 0.3283 0.4634 0.0238 Uiso 1.0000 . .
H H201 0.5996 0.1598 0.4417 0.0244 Uiso 1.0000 . .
H H212 0.5077 0.1118 0.3286 0.0232 Uiso 1.0000 . .
H H211 0.3349 0.2163 0.3433 0.0228 Uiso 1.0000 . .
H H81 1.1809 0.7027 0.4365 0.0340 Uiso 1.0000 . .
H H221 0.3488 -0.0299 0.4231 0.0459 Uiso 1.0000 . .
H H191 0.4842 0.3832 0.5589 0.0407 Uiso 1.0000 . .
H H111 0.9114 1.0645 0.3311 0.0377 Uiso 1.0000 . .
H H171 0.4338 0.6804 0.5013 0.0351 Uiso 1.0000 . .
H H61 1.0660 0.3593 0.4021 0.0354 Uiso 1.0000 . .

loop_
_atom_site_aniso_label
_atom_site_aniso_U_11
_atom_site_aniso_U_22
_atom_site_aniso_U_33
_atom_site_aniso_U_12
_atom_site_aniso_U_13
_atom_site_aniso_U_23
O1 0.0253(11) 0.0201(10) 0.0280(11) 0.0043(9) 0.0024(9) -0.0012(8)
C2 0.0189(14) 0.0226(14) 0.0128(13) 0.0006(13) -0.0029(11) -0.0002(10)
N3 0.0185(12) 0.0171(11) 0.0203(13) 0.0000(10) 0.0012(10) 0.0030(9)
C4 0.0153(12) 0.0194(13) 0.0186(13) 0.0024(12) 0.0012(10) 0.0011(11)
C5 0.0174(13) 0.0198(13) 0.0188(13) 0.0017(11) 0.0017(11) 0.0014(10)
O6 0.0206(10) 0.0224(10) 0.0270(10) 0.0069(9) -0.0006(9) 0.0050(9)
C7 0.0193(14) 0.0209(13) 0.0170(13) 0.0003(11) 0.0006(11) -0.0014(11)
O8 0.0191(10) 0.0316(11) 0.0208(10) 0.0048(9) -0.0041(8) -0.0056(8)
C9 0.0191(14) 0.0192(14) 0.0205(14) -0.0001(12) 0.0020(11) -0.0008(10)
C10 0.0200(15) 0.0205(13) 0.0203(15) 0.0011(12) -0.0010(11) 0.0004(11)
O11 0.0265(10) 0.0169(10) 0.0307(10) 0.0000(10) -0.0056(8) 0.0012(8)
C12 0.0212(14) 0.0235(15) 0.0129(14) 0.0016(12) -0.0019(11) 0.0007(11)
O13 0.0274(12) 0.0206(10) 0.0223(11) 0.0049(9) 0.0016(9) -0.0027(8)
N14 0.0182(12) 0.0180(12) 0.0197(12) -0.0009(11) 0.0002(10) -0.0004(9)
C15 0.0168(12) 0.0208(14) 0.0186(12) 0.0026(13) 0.0021(10) -0.0015(12)
C16 0.0151(12) 0.0214(14) 0.0197(12) 0.0014(12) 0.0006(10) -0.0017(11)
O17 0.0259(11) 0.0240(10) 0.0220(10) 0.0037(9) 0.0005(9) -0.0075(8)
C18 0.0182(14) 0.0270(14) 0.0158(14) 0.0028(12) -0.0007(11) 0.0015(11)
O19 0.0392(12) 0.0261(10) 0.0153(9) 0.0003(10) -0.0045(9) 0.0013(8)
C20 0.0200(13) 0.0183(13) 0.0220(14) -0.0013(12) 0.0010(11) 0.0007(11)
C21 0.0195(14) 0.0200(14) 0.0201(14) -0.0034(12) 0.0015(12) -0.0005(11)
O22 0.0468(13) 0.0227(11) 0.0235(10) -0.0087(10) 0.0064(10) -0.0005(8)

loop_
_atom_type_symbol
_atom_type_scat_dispersion_real
_atom_type_scat_dispersion_imag
_atom_type_scat_source
C 0.0033 0.0016 'International Tables Vol C 4.2.6.8 and 6.1.1.4'
H 0.0000 0.0000 'International Tables Vol C 4.2.6.8 and 6.1.1.4'
N 0.0061 0.0033 'International Tables Vol C 4.2.6.8 and 6.1.1.4'
O 0.0106 0.0060 'International Tables Vol C 4.2.6.8 and 6.1.1.4'

loop_
_geom_angle_atom_site_label_1
_geom_angle_atom_site_label_2
_geom_angle_atom_site_label_3
_geom_angle_site_symmetry_1
_geom_angle_site_symmetry_2
_geom_angle_site_symmetry_3
_geom_angle
_geom_angle_publ_flag
O1 C2 N3 . . . 122.3(3) no
O1 C2 C15 . . . 120.5(2) no
N3 C2 C15 . . . 117.1(2) no
C2 N3 C4 . . . 122.0(2) no
C2 N3 C10 . . . 119.1(2) no
C4 N3 C10 . . . 112.9(2) no
N3 C4 C5 . . . 107.4(2) no
N3 C4 C12 . . . 113.0(2) no
C5 C4 C12 . . . 112.8(2) no
N3 C4 H41 . . . 107.4 no
C5 C4 H41 . . . 109.1 no
C12 C4 H41 . . . 106.9 no
C4 C5 O6 . . . 110.9(2) no
C4 C5 C7 . . . 112.0(2) no
O6 C5 C7 . . . 107.6(2) no
C4 C5 H51 . . . 106.8 no
O6 C5 H51 . . . 109.8 no
C7 C5 H51 . . . 109.7 no
C5 O6 H61 . . . 121.6 no
C5 C7 O8 . . . 108.9(2) no
C5 C7 C9 . . . 113.3(2) no
O8 C7 C9 . . . 106.9(2) no
C5 C7 H71 . . . 109.6 no
O8 C7 H71 . . . 108.6 no
C9 C7 H71 . . . 109.5 no
C7 O8 H81 . . . 114.0 no
C7 C9 C10 . . . 110.2(2) no
C7 C9 O11 . . . 107.8(2) no
C10 C9 O11 . . . 112.5(2) no
C7 C9 H91 . . . 109.0 no
C10 C9 H91 . . . 106.9 no
O11 C9 H91 . . . 110.3 no
C9 C10 N3 . . . 107.2(2) no
C9 C10 H102 . . . 111.1 no
N3 C10 H102 . . . 108.5 no
C9 C10 H101 . . . 109.1 no
N3 C10 H101 . . . 110.5 no
H102 C10 H101 . . . 110.3 no
C9 O11 H111 . . . 104.2 no
C4 C12 O13 . . . 119.8(3) no
C4 C12 N14 . . . 118.0(2) no
O13 C12 N14 . . . 122.2(3) no
C12 N14 C15 . . . 122.7(2) no
C12 N14 C21 . . . 121.4(2) no
C15 N14 C21 . . . 113.2(2) no
C2 C15 N14 . . . 114.8(2) no
C2 C15 C16 . . . 112.3(2) no
N14 C15 C16 . . . 108.0(2) no
C2 C15 H151 . . . 107.3 no
N14 C15 H151 . . . 108.0 no
C16 C15 H151 . . . 105.9 no
C15 C16 O17 . . . 109.7(2) no
C15 C16 C18 . . . 110.2(2) no
O17 C16 C18 . . . 107.7(2) no
C15 C16 H161 . . . 109.3 no
O17 C16 H161 . . . 110.5 no
C18 C16 H161 . . . 109.5 no
C16 O17 H171 . . . 121.1 no
C16 C18 O19 . . . 109.8(2) no
C16 C18 C20 . . . 114.6(2) no
O19 C18 C20 . . . 108.3(2) no
C16 C18 H181 . . . 108.6 no
O19 C18 H181 . . . 107.2 no
C20 C18 H181 . . . 108.0 no
C18 O19 H191 . . . 113.2 no
C18 C20 C21 . . . 109.4(2) no
C18 C20 O22 . . . 107.0(2) no
C21 C20 O22 . . . 111.5(2) no
C18 C20 H201 . . . 108.8 no
C21 C20 H201 . . . 108.8 no
O22 C20 H201 . . . 111.2 no
C20 C21 N14 . . . 108.9(2) no
C20 C21 H212 . . . 109.8 no
N14 C21 H212 . . . 110.0 no
C20 C21 H211 . . . 107.9 no
N14 C21 H211 . . . 109.3 no
H212 C21 H211 . . . 110.9 no
C20 O22 H221 . . . 118.2 no

loop_
_geom_bond_atom_site_label_1
_geom_bond_atom_site_label_2
_geom_bond_site_symmetry_1
_geom_bond_site_symmetry_2
_geom_bond_distance
_geom_bond_publ_flag
O1 C2 . . 1.232(3) no
C2 N3 . . 1.362(4) no
C2 C15 . . 1.510(4) no
N3 C4 . . 1.461(3) no
N3 C10 . . 1.461(4) no
C4 C5 . . 1.555(4) no
C4 C12 . . 1.513(4) no
C4 H41 . . 0.972 no
C5 O6 . . 1.420(3) no
C5 C7 . . 1.530(4) no
C5 H51 . . 0.988 no
O6 H61 . . 0.829 no
C7 O8 . . 1.437(3) no
C7 C9 . . 1.513(4) no
C7 H71 . . 0.983 no
O8 H81 . . 0.830 no
C9 C10 . . 1.523(4) no
C9 O11 . . 1.422(3) no
C9 H91 . . 1.000 no
C10 H102 . . 0.958 no
C10 H101 . . 0.957 no
O11 H111 . . 0.826 no
C12 O13 . . 1.240(3) no
C12 N14 . . 1.343(4) no
N14 C15 . . 1.462(3) no
N14 C21 . . 1.464(3) no
C15 C16 . . 1.556(3) no
C15 H151 . . 1.002 no
C16 O17 . . 1.416(3) no
C16 C18 . . 1.521(4) no
C16 H161 . . 0.998 no
O17 H171 . . 0.804 no
C18 O19 . . 1.440(3) no
C18 C20 . . 1.521(4) no
C18 H181 . . 1.008 no
O19 H191 . . 0.819 no
C20 C21 . . 1.525(4) no
C20 O22 . . 1.419(3) no
C20 H201 . . 1.008 no
C21 H212 . . 0.984 no
C21 H211 . . 0.996 no
O22 H221 . . 0.832 no

loop_
_geom_hbond_atom_site_label_D
_geom_hbond_atom_site_label_H
_geom_hbond_atom_site_label_A
_geom_hbond_site_symmetry_D
_geom_hbond_site_symmetry_H
_geom_hbond_site_symmetry_A
_geom_hbond_distance_DH
_geom_hbond_distance_HA
_geom_hbond_distance_DA
_geom_hbond_angle_DHA
_geom_hbond_publ_flag
C4 H41 O11 . . 3_745 0.97 2.48 3.455(4) 176 no
C15 H151 O6 . . 1_455 1.00 2.39 3.337(4) 157 no
O8 H81 O17 . . 1_655 0.83 1.95 2.756(4) 162 yes
O22 H221 O1 . . 1_545 0.83 2.22 2.917(4) 141 yes
O19 H191 O11 . . 2_466 0.82 2.12 2.793(4) 139 yes
O11 H111 O13 . . 1_565 0.83 1.86 2.685(4) 173 yes
O17 H171 O8 . . 2_466 0.80 1.87 2.633(4) 157 yes
O6 H61 O19 . . 2_556 0.83 1.97 2.680(4) 143 yes

loop_
_cod_related_entry_id
_cod_related_entry_database
_cod_related_entry_code
1 ChemSpider 24744673
